data_7033312
loop_
_publ_author_name
'Yue, Cheng-Yang'
'Lei, Xiao-Wu'
'Feng, Li-Juan'
'Wang, Chen'
'Gong, Ya-Ping'
'Liu, Xin-Ying'

_publ_section_title
;
 [Mn2Ga4Sn4S20](8-) T3 supertetrahedral nanocluster directed by a series
 of transition metal complexes.
;
_journal_issue 5
_journal_name_full 'Dalton transactions (Cambridge, England : 2003)'
_journal_page_first 2416
_journal_page_last 2424
_journal_paper_doi 10.1039/c4dt02864c
_journal_volume 44
_journal_year 2015
_chemical_formula_sum 'C12 H36 Ga2 Mn3 N8 S10 Sn2'
_chemical_formula_weight 1154.73
_chemical_name_systematic
; 
 ? 
;
_space_group_IT_number 117
_symmetry_cell_setting tetragonal
_symmetry_space_group_name_Hall 'P -4 -2ab'
_symmetry_space_group_name_H-M 'P -4 b 2'
_atom_sites_solution_hydrogens geom
_atom_sites_solution_primary direct
_atom_sites_solution_secondary difmap
_audit_block_doi 10.5517/cc130zrv
_audit_creation_method SHELXL-97
_audit_update_record
;
2014-11-10 deposited with the CCDC.
2014-12-03 downloaded from the CCDC.
;
_cell_angle_alpha 90.00
_cell_angle_beta 90.00
_cell_angle_gamma 90.00
_cell_formula_units_Z 4
_cell_length_a 16.569(5)
_cell_length_b 16.569(5)
_cell_length_c 12.637(4)
_cell_measurement_reflns_used 9994
_cell_measurement_temperature 296(2)
_cell_measurement_theta_max 26.98
_cell_measurement_theta_min 2.37
_cell_volume 3469.3(18)
_computing_cell_refinement 'APEX2 Software Suite (Bruker,2005)'
_computing_data_collection 'APEX2 Software Suite (Bruker,2005)'
_computing_data_reduction 'APEX2 Software Suite (Bruker,2005)'
_computing_molecular_graphics SHELXTL
_computing_publication_material SHELXTL
_computing_structure_refinement 'SHELXTL (Sheldrick, 2008)'
_computing_structure_solution 'SHELXTL (Sheldrick, 2008)'
_diffrn_ambient_temperature 296(2)
_diffrn_measured_fraction_theta_full 0.998
_diffrn_measured_fraction_theta_max 0.998
_diffrn_measurement_device_type 'Bruker SMART CCD area detector'
_diffrn_measurement_method 'phi and omega scans'
_diffrn_radiation_monochromator graphite
_diffrn_radiation_source 'fine-focus sealed tube'
_diffrn_radiation_type MoK\a
_diffrn_radiation_wavelength 0.71073
_diffrn_reflns_av_R_equivalents 0.0343
_diffrn_reflns_av_unetI/netI 0.0182
_diffrn_reflns_limit_h_max 21
_diffrn_reflns_limit_h_min -21
_diffrn_reflns_limit_k_max 21
_diffrn_reflns_limit_k_min -21
_diffrn_reflns_limit_l_max 16
_diffrn_reflns_limit_l_min -16
_diffrn_reflns_number 38945
_diffrn_reflns_theta_full 27.42
_diffrn_reflns_theta_max 27.42
_diffrn_reflns_theta_min 1.61
_exptl_absorpt_coefficient_mu 4.626
_exptl_absorpt_correction_T_max 0.7085
_exptl_absorpt_correction_T_min 0.6548
_exptl_absorpt_correction_type multi-scan
_exptl_absorpt_process_details 'SADABS; Bruker, 2000'
_exptl_crystal_colour yellow
_exptl_crystal_density_diffrn 2.211
_exptl_crystal_density_method 'not measured'
_exptl_crystal_description prism
_exptl_crystal_F_000 2244
_exptl_crystal_size_max 0.10
_exptl_crystal_size_mid 0.09
_exptl_crystal_size_min 0.08
_refine_diff_density_max 0.822
_refine_diff_density_min -0.321
_refine_diff_density_rms 0.078
_refine_ls_abs_structure_details 'Flack H D (1983), Acta Cryst. A39, 876-881'
_refine_ls_abs_structure_Flack 0.013(13)
_refine_ls_extinction_coef 0
_refine_ls_extinction_method SHELXL
_refine_ls_goodness_of_fit_ref 1.048
_refine_ls_hydrogen_treatment mixed
_refine_ls_matrix_type full
_refine_ls_number_parameters 171
_refine_ls_number_reflns 3957
_refine_ls_number_restraints 0
_refine_ls_restrained_S_all 1.048
_refine_ls_R_factor_all 0.0273
_refine_ls_R_factor_gt 0.0228
_refine_ls_shift/su_max 0.001
_refine_ls_shift/su_mean 0.000
_refine_ls_structure_factor_coef Fsqd
_refine_ls_weighting_details 'calc w=1/[\s^2^(Fo^2^)+(0.0282P)^2^+2.5179P] where P=(Fo^2^+2Fc^2^)/3'
_refine_ls_weighting_scheme calc
_refine_ls_wR_factor_gt 0.0535
_refine_ls_wR_factor_ref 0.0555
_reflns_number_gt 3631
_reflns_number_total 3957
_reflns_threshold_expression >2sigma(I)
_cod_data_source_file c4dt02864c2.cif
_cod_data_source_block C12N8H36Mn3Ga2Sn2S10
_cod_depositor_comments 'Adding full bibliography for 7033310--7033312.cif.'
_cod_original_cell_volume 3469.1(17)
_cod_original_sg_symbol_H-M P-4b2
_cod_database_code 7033312

loop_
_symmetry_equiv_pos_as_xyz
'x, y, z'
'-x, -y, z'
'y, -x, -z'
'-y, x, -z'
'x+1/2, -y+1/2, z'
'-x+1/2, y+1/2, z'
'y+1/2, x+1/2, -z'
'-y+1/2, -x+1/2, -z'

loop_
_atom_site_label
_atom_site_type_symbol
_atom_site_fract_x
_atom_site_fract_y
_atom_site_fract_z
_atom_site_U_iso_or_equiv
_atom_site_adp_type
_atom_site_occupancy
_atom_site_symmetry_multiplicity
_atom_site_calc_flag
_atom_site_refinement_flags
Sn1 Sn 0.220137(14) 0.030355(15) 0.29020(2) 0.03089(7) Uani 1 1 d .
Ga2 Ga 0.0000 0.0000 0.28620(4) 0.0285(2) Uani 0.6667(3) 2 d SP
Mn2 Mn 0.0000 0.0000 0.28620(4) 0.0285(2) Uani 0.3333(3) 2 d SP
Ga1 Ga 0.12780(2) -0.09823(2) 0.50160(4) 0.02776(16) Uani 0.6667(2) 1 d P
Mn1 Mn 0.12780(2) -0.09823(2) 0.50160(4) 0.02776(16) Uani 0.3333(2) 1 d P
S5 S 0.01568(5) -0.11509(5) 0.39053(7) 0.02579(18) Uani 1 1 d .
Mn3 Mn 0.39975(4) 0.16233(3) 0.21340(5) 0.03558(14) Uani 1 1 d .
S4 S 0.23866(6) -0.08735(6) 0.39489(9) 0.0397(2) Uani 1 1 d .
S3 S 0.21331(6) 0.14708(6) 0.39956(8) 0.0366(2) Uani 1 1 d .
S2 S 0.10654(6) 0.02244(7) 0.17723(8) 0.0386(2) Uani 1 1 d .
S1 S 0.33418(6) 0.03697(7) 0.17771(9) 0.0424(3) Uani 1 1 d .
N4 N 0.4398(3) 0.2417(3) 0.0812(4) 0.0623(12) Uani 1 1 d .
H4C H 0.4310 0.2164 0.0183 0.075 Uiso 1 1 calc R
N3 N 0.4308(4) 0.1710(3) 0.3782(4) 0.0891(18) Uani 1 1 d .
H3C H 0.4344 0.2231 0.3979 0.107 Uiso 1 1 calc R
H3D H 0.3930 0.1468 0.4182 0.107 Uiso 1 1 calc R
C4 C 0.5237(4) 0.2577(5) 0.0931(6) 0.094(2) Uani 1 1 d .
H4A H 0.5322 0.2926 0.1537 0.113 Uiso 1 1 calc R
H4B H 0.5438 0.2853 0.0307 0.113 Uiso 1 1 calc R
N2 N 0.5341(3) 0.1382(3) 0.2040(6) 0.0851(18) Uani 1 1 d .
H2C H 0.5422 0.0844 0.1942 0.102 Uiso 1 1 calc R
N1 N 0.3103(3) 0.2611(3) 0.2156(5) 0.0800(16) Uani 1 1 d .
H1C H 0.2607 0.2405 0.2262 0.096 Uiso 1 1 calc R
H1D H 0.3215 0.2950 0.2693 0.096 Uiso 1 1 calc R
C3 C 0.5666(4) 0.1841(6) 0.1075(7) 0.111(3) Uani 1 1 d .
H3A H 0.6235 0.1955 0.1175 0.133 Uiso 1 1 calc R
H3B H 0.5610 0.1509 0.0448 0.133 Uiso 1 1 calc R
C2 C 0.3115(5) 0.3042(4) 0.1191(5) 0.0802(19) Uani 1 1 d .
H2A H 0.2821 0.2743 0.0656 0.096 Uiso 1 1 calc R
H2B H 0.2852 0.3560 0.1285 0.096 Uiso 1 1 calc R
C1 C 0.3926(5) 0.3164(4) 0.0851(6) 0.094(3) Uani 1 1 d .
H1A H 0.4188 0.3539 0.1329 0.113 Uiso 1 1 calc R
H1B H 0.3921 0.3407 0.0153 0.113 Uiso 1 1 calc R
C6 C 0.5100(8) 0.1301(5) 0.3919(7) 0.159(6) Uani 1 1 d .
H6A H 0.5327 0.1429 0.4607 0.191 Uiso 1 1 calc R
H6B H 0.5036 0.0720 0.3869 0.191 Uiso 1 1 calc R
C5 C 0.5654(5) 0.1607(7) 0.3038(11) 0.162(6) Uani 1 1 d .
H5A H 0.6189 0.1380 0.3126 0.194 Uiso 1 1 calc R
H5B H 0.5697 0.2190 0.3078 0.194 Uiso 1 1 calc R

loop_
_atom_site_aniso_label
_atom_site_aniso_U_11
_atom_site_aniso_U_22
_atom_site_aniso_U_33
_atom_site_aniso_U_23
_atom_site_aniso_U_13
_atom_site_aniso_U_12
Sn1 0.02577(12) 0.03275(14) 0.03415(13) 0.00028(11) 0.00612(11) -0.00317(10)
Ga2 0.0254(3) 0.0311(3) 0.0291(3) 0.000 0.000 0.0001(2)
Mn2 0.0254(3) 0.0311(3) 0.0291(3) 0.000 0.000 0.0001(2)
Ga1 0.0280(2) 0.0262(2) 0.0291(2) 0.00223(17) 0.00153(17) -0.00034(15)
Mn1 0.0280(2) 0.0262(2) 0.0291(2) 0.00223(17) 0.00153(17) -0.00034(15)
S5 0.0236(4) 0.0259(4) 0.0279(4) 0.0012(3) 0.0007(3) 0.0002(3)
Mn3 0.0345(3) 0.0321(3) 0.0401(3) 0.0017(3) 0.0048(3) -0.0025(2)
S4 0.0306(5) 0.0397(5) 0.0490(6) 0.0083(5) 0.0053(4) 0.0059(4)
S3 0.0364(5) 0.0337(5) 0.0397(6) -0.0068(4) 0.0085(4) -0.0061(4)
S2 0.0323(5) 0.0519(6) 0.0316(5) 0.0005(4) 0.0020(4) -0.0018(4)
S1 0.0339(5) 0.0445(6) 0.0488(6) -0.0069(5) 0.0169(5) -0.0077(4)
N4 0.074(3) 0.066(3) 0.047(2) 0.001(2) 0.026(2) -0.014(2)
N3 0.145(6) 0.070(3) 0.052(3) -0.014(3) -0.006(3) -0.022(4)
C4 0.082(5) 0.098(5) 0.102(5) -0.010(4) 0.042(4) -0.036(4)
N2 0.043(2) 0.064(3) 0.149(5) -0.033(4) -0.019(3) 0.018(2)
N1 0.085(3) 0.054(3) 0.101(4) 0.015(3) 0.038(3) 0.024(2)
C3 0.043(3) 0.126(7) 0.165(9) -0.034(6) 0.044(4) -0.013(4)
C2 0.103(5) 0.070(4) 0.068(4) -0.006(3) -0.015(4) 0.024(4)
C1 0.159(7) 0.055(3) 0.069(4) 0.026(3) 0.049(5) 0.021(4)
C6 0.296(15) 0.076(5) 0.105(7) -0.046(5) -0.137(9) 0.084(8)
C5 0.083(6) 0.140(9) 0.262(14) -0.114(10) -0.107(8) 0.066(6)

loop_
_atom_type_symbol
_atom_type_description
_atom_type_scat_dispersion_real
_atom_type_scat_dispersion_imag
_atom_type_scat_source
C C 0.0033 0.0016 'International Tables Vol C Tables 4.2.6.8 and 6.1.1.4'
H H 0.0000 0.0000 'International Tables Vol C Tables 4.2.6.8 and 6.1.1.4'
N N 0.0061 0.0033 'International Tables Vol C Tables 4.2.6.8 and 6.1.1.4'
S S 0.1246 0.1234 'International Tables Vol C Tables 4.2.6.8 and 6.1.1.4'
Mn Mn 0.3368 0.7283 'International Tables Vol C Tables 4.2.6.8 and 6.1.1.4'
Ga Ga 0.2307 1.6083 'International Tables Vol C Tables 4.2.6.8 and 6.1.1.4'
Sn Sn -0.6537 1.4246 'International Tables Vol C Tables 4.2.6.8 and 6.1.1.4'

loop_
_geom_angle_atom_site_label_1
_geom_angle_atom_site_label_2
_geom_angle_atom_site_label_3
_geom_angle
_geom_angle_site_symmetry_1
_geom_angle_site_symmetry_3
S2 Sn1 S1 105.97(4) . .
S2 Sn1 S4 113.15(4) . .
S1 Sn1 S4 105.62(4) . .
S2 Sn1 S3 110.96(4) . .
S1 Sn1 S3 110.43(4) . .
S4 Sn1 S3 110.48(4) . .
S2 Ga2 S2 105.29(6) . 2
S2 Ga2 S5 107.20(4) . 2
S2 Ga2 S5 112.97(4) 2 2
S2 Ga2 S5 112.97(4) . .
S2 Ga2 S5 107.20(4) 2 .
S5 Ga2 S5 111.17(5) 2 .
S4 Ga1 S3 105.89(4) . 3_556
S4 Ga1 S5 110.66(4) . 4_556
S3 Ga1 S5 111.40(4) 3_556 4_556
S4 Ga1 S5 107.03(4) . .
S3 Ga1 S5 109.64(4) 3_556 .
S5 Ga1 S5 111.96(4) 4_556 .
Ga2 S5 Mn1 108.25(4) . 3_556
Ga2 S5 Ga1 108.25(4) . 3_556
Mn1 S5 Ga1 0.00(2) 3_556 3_556
Ga2 S5 Ga1 109.21(4) . .
Mn1 S5 Ga1 107.54(4) 3_556 .
Ga1 S5 Ga1 107.54(4) 3_556 .
N3 Mn3 N4 128.0(2) . .
N3 Mn3 N1 95.7(2) . .
N4 Mn3 N1 76.78(18) . .
N3 Mn3 N2 80.0(3) . .
N4 Mn3 N2 76.8(2) . .
N1 Mn3 N2 142.28(19) . .
N3 Mn3 S1 110.49(15) . .
N4 Mn3 S1 120.50(13) . .
N1 Mn3 S1 110.00(15) . .
N2 Mn3 S1 106.50(13) . .
Ga1 S4 Sn1 106.81(4) . .
Mn1 S3 Ga1 0.00(2) 4_556 4_556
Mn1 S3 Sn1 103.98(4) 4_556 .
Ga1 S3 Sn1 103.98(4) 4_556 .
Ga2 S2 Sn1 105.17(5) . .
Sn1 S1 Mn3 106.87(5) . .
C4 N4 C1 111.1(6) . .
C4 N4 Mn3 108.8(4) . .
C1 N4 Mn3 108.3(3) . .
C4 N4 H4C 109.5 . .
C1 N4 H4C 109.5 . .
Mn3 N4 H4C 109.5 . .
C6 N3 Mn3 107.1(4) . .
C6 N3 H3C 110.3 . .
Mn3 N3 H3C 110.3 . .
C6 N3 H3D 110.3 . .
Mn3 N3 H3D 110.3 . .
H3C N3 H3D 108.5 . .
N4 C4 C3 110.0(6) . .
N4 C4 H4A 109.7 . .
C3 C4 H4A 109.7 . .
N4 C4 H4B 109.7 . .
C3 C4 H4B 109.7 . .
H4A C4 H4B 108.2 . .
C5 N2 C3 116.7(7) . .
C5 N2 Mn3 105.5(5) . .
C3 N2 Mn3 107.4(4) . .
C5 N2 H2C 109.0 . .
C3 N2 H2C 109.0 . .
Mn3 N2 H2C 109.0 . .
C2 N1 Mn3 110.8(4) . .
C2 N1 H1C 109.5 . .
Mn3 N1 H1C 109.5 . .
C2 N1 H1D 109.5 . .
Mn3 N1 H1D 109.5 . .
H1C N1 H1D 108.1 . .
C4 C3 N2 110.6(5) . .
C4 C3 H3A 109.5 . .
N2 C3 H3A 109.5 . .
C4 C3 H3B 109.5 . .
N2 C3 H3B 109.5 . .
H3A C3 H3B 108.1 . .
C1 C2 N1 110.2(6) . .
C1 C2 H2A 109.6 . .
N1 C2 H2A 109.6 . .
C1 C2 H2B 109.6 . .
N1 C2 H2B 109.6 . .
H2A C2 H2B 108.1 . .
C2 C1 N4 113.2(5) . .
C2 C1 H1A 108.9 . .
N4 C1 H1A 108.9 . .
C2 C1 H1B 108.9 . .
N4 C1 H1B 108.9 . .
H1A C1 H1B 107.7 . .
C5 C6 N3 107.0(6) . .
C5 C6 H6A 110.3 . .
N3 C6 H6A 110.3 . .
C5 C6 H6B 110.3 . .
N3 C6 H6B 110.3 . .
H6A C6 H6B 108.6 . .
C6 C5 N2 110.1(8) . .
C6 C5 H5A 109.6 . .
N2 C5 H5A 109.6 . .
C6 C5 H5B 109.6 . .
N2 C5 H5B 109.6 . .
H5A C5 H5B 108.2 . .

loop_
_geom_bond_atom_site_label_1
_geom_bond_atom_site_label_2
_geom_bond_distance
_geom_bond_site_symmetry_2
Sn1 S2 2.3660(12) .
Sn1 S1 2.3672(11) .
Sn1 S4 2.3765(12) .
Sn1 S3 2.3796(11) .
Ga2 S2 2.2695(12) .
Ga2 S2 2.2695(12) 2
Ga2 S5 2.3328(10) 2
Ga2 S5 2.3328(10) .
Ga1 S4 2.2859(12) .
Ga1 S3 2.3018(12) 3_556
Ga1 S5 2.3375(11) 4_556
Ga1 S5 2.3449(11) .
S5 Mn1 2.3376(11) 3_556
S5 Ga1 2.3376(11) 3_556
Mn3 N3 2.150(5) .
Mn3 N4 2.228(4) .
Mn3 N1 2.208(4) .
Mn3 N2 2.265(4) .
Mn3 S1 2.3871(14) .
S3 Mn1 2.3018(12) 4_556
S3 Ga1 2.3018(12) 4_556
N4 C4 1.424(8) .
N4 C1 1.464(8) .
N4 H4C 0.9100 .
N3 C6 1.487(11) .
N3 H3C 0.9000 .
N3 H3D 0.9000 .
C4 C3 1.424(11) .
C4 H4A 0.9700 .
C4 H4B 0.9700 .
N2 C5 1.413(11) .
N2 C3 1.535(11) .
N2 H2C 0.9100 .
N1 C2 1.413(8) .
N1 H1C 0.9000 .
N1 H1D 0.9000 .
C3 H3A 0.9700 .
C3 H3B 0.9700 .
C2 C1 1.425(10) .
C2 H2A 0.9700 .
C2 H2B 0.9700 .
C1 H1A 0.9700 .
C1 H1B 0.9700 .
C6 C5 1.529(15) .
C6 H6A 0.9700 .
C6 H6B 0.9700 .
C5 H5A 0.9700 .
C5 H5B 0.9700 .

loop_
_geom_hbond_atom_site_label_D
_geom_hbond_atom_site_label_H
_geom_hbond_atom_site_label_A
_geom_hbond_distance_DH
_geom_hbond_distance_HA
_geom_hbond_distance_DA
_geom_hbond_angle_DHA
_geom_hbond_site_symmetry_A
N4 H4C S1 0.91 2.67 3.526(5) 157.4 8
N3 H3C S5 0.90 2.81 3.657(6) 157.8 6
N3 H3D S3 0.90 2.99 3.636(7) 130.6 .
N2 H2C S1 0.91 2.88 3.647(5) 143.1 2_655
N1 H1C S3 0.90 2.80 3.400(5) 125.7 .
N1 H1D S4 0.90 2.70 3.478(6) 144.8 6

loop_
_geom_torsion_atom_site_label_1
_geom_torsion_atom_site_label_2
_geom_torsion_atom_site_label_3
_geom_torsion_atom_site_label_4
_geom_torsion
_geom_torsion_site_symmetry_1
_geom_torsion_site_symmetry_4
S2 Ga2 S5 Mn1 179.34(4) . 3_556
S2 Ga2 S5 Mn1 -65.13(5) 2 3_556
S5 Ga2 S5 Mn1 58.78(3) 2 3_556
S2 Ga2 S5 Ga1 179.34(4) . 3_556
S2 Ga2 S5 Ga1 -65.13(5) 2 3_556
S5 Ga2 S5 Ga1 58.78(3) 2 3_556
S2 Ga2 S5 Ga1 62.54(5) . .
S2 Ga2 S5 Ga1 178.07(4) 2 .
S5 Ga2 S5 Ga1 -58.02(3) 2 .
S4 Ga1 S5 Ga2 -63.37(5) . .
S3 Ga1 S5 Ga2 -177.79(4) 3_556 .
S5 Ga1 S5 Ga2 58.05(5) 4_556 .
S4 Ga1 S5 Mn1 179.37(4) . 3_556
S3 Ga1 S5 Mn1 64.95(5) 3_556 3_556
S5 Ga1 S5 Mn1 -59.21(3) 4_556 3_556
S4 Ga1 S5 Ga1 179.37(4) . 3_556
S3 Ga1 S5 Ga1 64.95(5) 3_556 3_556
S5 Ga1 S5 Ga1 -59.21(3) 4_556 3_556
S3 Ga1 S4 Sn1 179.43(4) 3_556 .
S5 Ga1 S4 Sn1 -59.72(5) 4_556 .
S5 Ga1 S4 Sn1 62.51(5) . .
S2 Sn1 S4 Ga1 -62.87(6) . .
S1 Sn1 S4 Ga1 -178.35(4) . .
S3 Sn1 S4 Ga1 62.22(5) . .
S2 Sn1 S3 Mn1 61.98(5) . 4_556
S1 Sn1 S3 Mn1 179.18(4) . 4_556
S4 Sn1 S3 Mn1 -64.35(5) . 4_556
S2 Sn1 S3 Ga1 61.98(5) . 4_556
S1 Sn1 S3 Ga1 179.18(4) . 4_556
S4 Sn1 S3 Ga1 -64.35(5) . 4_556
S2 Ga2 S2 Sn1 -173.48(6) 2 .
S5 Ga2 S2 Sn1 65.99(5) 2 .
S5 Ga2 S2 Sn1 -56.81(5) . .
S1 Sn1 S2 Ga2 172.94(4) . .
S4 Sn1 S2 Ga2 57.67(5) . .
S3 Sn1 S2 Ga2 -67.16(5) . .
S2 Sn1 S1 Mn3 118.89(5) . .
S4 Sn1 S1 Mn3 -120.81(5) . .
S3 Sn1 S1 Mn3 -1.35(6) . .
N3 Mn3 S1 Sn1 56.9(2) . .
N4 Mn3 S1 Sn1 -133.57(16) . .
N1 Mn3 S1 Sn1 -47.46(17) . .
N2 Mn3 S1 Sn1 142.2(2) . .
N3 Mn3 N4 C4 42.8(5) . .
N1 Mn3 N4 C4 129.7(5) . .
N2 Mn3 N4 C4 -23.1(4) . .
S1 Mn3 N4 C4 -124.6(4) . .
N3 Mn3 N4 C1 -78.1(5) . .
N1 Mn3 N4 C1 8.9(5) . .
N2 Mn3 N4 C1 -143.9(5) . .
S1 Mn3 N4 C1 114.5(5) . .
N4 Mn3 N3 C6 -83.3(6) . .
N1 Mn3 N3 C6 -161.0(6) . .
N2 Mn3 N3 C6 -18.9(6) . .
S1 Mn3 N3 C6 85.2(6) . .
C1 N4 C4 C3 169.9(6) . .
Mn3 N4 C4 C3 50.7(7) . .
N3 Mn3 N2 C5 -13.4(7) . .
N4 Mn3 N2 C5 119.7(7) . .
N1 Mn3 N2 C5 73.1(8) . .
S1 Mn3 N2 C5 -121.9(6) . .
N3 Mn3 N2 C3 -138.5(4) . .
N4 Mn3 N2 C3 -5.4(4) . .
N1 Mn3 N2 C3 -52.1(6) . .
S1 Mn3 N2 C3 112.9(4) . .
N3 Mn3 N1 C2 145.1(5) . .
N4 Mn3 N1 C2 17.4(5) . .
N2 Mn3 N1 C2 64.1(7) . .
S1 Mn3 N1 C2 -100.6(4) . .
N4 C4 C3 N2 -57.7(8) . .
C5 N2 C3 C4 -84.1(8) . .
Mn3 N2 C3 C4 34.1(7) . .
Mn3 N1 C2 C1 -41.8(7) . .
N1 C2 C1 N4 52.4(8) . .
C4 N4 C1 C2 -154.4(6) . .
Mn3 N4 C1 C2 -35.0(7) . .
Mn3 N3 C6 C5 46.7(8) . .
N3 C6 C5 N2 -63.0(9) . .
C3 N2 C5 C6 162.3(7) . .
Mn3 N2 C5 C6 43.1(8) . .
